data_7100012
loop_
_publ_author_name
'F. Toda'
'Shinya Hirano'
'Masako Kato'
'Shinji Toyota'

_publ_section_title
;
Isolation of axial conformers of chloro- and
bromocyclohexane in a pure state as inclusion complexes with
9,9'-bianthryl, and the discovery of a novel 1,3 axial Cl---H weak
hydrogen bond
;
_journal_name_full 'Chemical Communications'
_journal_paper_doi 10.1039/b501633a
_journal_year 2005
_chemical_formula_sum 'C37 H36 Cl2 F4 O4'
_chemical_formula_weight 691.59
_space_group_IT_number 2
_symmetry_cell_setting triclinic
_symmetry_Int_Tables_number 2
_symmetry_space_group_name_Hall '-P 1'
_symmetry_space_group_name_H-M 'P -1'
_cell_angle_alpha 86.930(1)
_cell_angle_beta 89.931(1)
_cell_angle_gamma 71.358(1)
_cell_formula_units_Z 2
_cell_length_a 10.1223(2)
_cell_length_b 12.6116(3)
_cell_length_c 13.7458(2)
_cell_measurement_temperature 123.2
_cell_volume 1660.09(6)
_exptl_crystal_density_diffrn 1.383
_cod_original_formula_sum 'C37 H36 Cl2 F4 O4 '
_cod_database_code 7100012

loop_
_symmetry_equiv_pos_as_xyz
x,y,z
-x,-y,-z

loop_
_atom_site_label
_atom_site_type_symbol
_atom_site_fract_x
_atom_site_fract_y
_atom_site_fract_z
_atom_site_U_iso_or_equiv
_atom_site_adp_type
_atom_site_occupancy
_atom_site_calc_flag
_atom_site_refinement_flags
_atom_site_disorder_assembly
_atom_site_disorder_group
Cl(1) Cl 1.31761(9) 1.08880(6) 0.85239(6) 0.0423(2) Uani 1.00 d . . .
Cl(2) Cl 1.3985(1) 1.0236(1) 0.62980(8) 0.0658(3) Uani 1.00 d . . .
F(1) F 0.7957(2) 0.1769(1) 0.6041(1) 0.0387(5) Uani 1.00 d . . .
F(2) F 1.5777(1) 0.4368(2) 0.6075(1) 0.0387(5) Uani 1.00 d . . .
F(3) F 0.2234(1) 0.6571(1) 1.0219(1) 0.0323(4) Uani 1.00 d . . .
F(4) F 0.8516(2) 1.0611(1) 0.9199(1) 0.0463(5) Uani 1.00 d . . .
O(1) O 1.0771(2) 0.4506(1) 0.8601(1) 0.0185(4) Uani 1.00 d . . .
O(2) O 0.8492(1) 0.5596(1) 0.9489(1) 0.0157(4) Uani 1.00 d . . .
O(3) O 0.9090(2) 0.6221(1) 0.6444(1) 0.0156(4) Uani 1.00 d . . .
O(4) O 0.6992(1) 0.6891(1) 0.7179(1) 0.0156(4) Uani 1.00 d . . .
C(1) C 0.9879(2) 0.3878(2) 0.7166(1) 0.0148(5) Uani 1.00 d . . .
C(2) C 0.9389(2) 0.3177(2) 0.7780(2) 0.0200(5) Uani 1.00 d . . .
C(3) C 0.8742(3) 0.2462(2) 0.7401(2) 0.0255(6) Uani 1.00 d . . .
C(4) C 0.8614(2) 0.2450(2) 0.6413(2) 0.0243(6) Uani 1.00 d . . .
C(5) C 0.9132(3) 0.3096(2) 0.5775(2) 0.0229(6) Uani 1.00 d . . .
C(6) C 0.9766(2) 0.3817(2) 0.6160(2) 0.0172(5) Uani 1.00 d . . .
C(7) C 1.1854(2) 0.4689(2) 0.7126(1) 0.0154(5) Uani 1.00 d . . .
C(8) C 1.2156(2) 0.5597(2) 0.6678(2) 0.0192(5) Uani 1.00 d . . .
C(9) C 1.3470(2) 0.5497(2) 0.6324(2) 0.0239(6) Uani 1.00 d . . .
C(10) C 1.4485(2) 0.4474(2) 0.6425(2) 0.0252(6) Uani 1.00 d . . .
C(11) C 1.4247(2) 0.3543(2) 0.6870(2) 0.0247(6) Uani 1.00 d . . .
C(12) C 1.2931(2) 0.3654(2) 0.7212(2) 0.0205(5) Uani 1.00 d . . .
C(13) C 1.0464(2) 0.4746(2) 0.7578(1) 0.0143(5) Uani 1.00 d . . .
C(14) C 0.9368(2) 0.5933(2) 0.7459(1) 0.0130(5) Uani 1.00 d . . .
C(15) C 0.6065(2) 0.6533(2) 0.9184(1) 0.0130(5) Uani 1.00 d . . .
C(16) C 0.5207(2) 0.6103(2) 0.8651(2) 0.0170(5) Uani 1.00 d . . .
C(17) C 0.3922(2) 0.6096(2) 0.8998(2) 0.0212(6) Uani 1.00 d . . .
C(18) C 0.3504(2) 0.6549(2) 0.9881(2) 0.0207(6) Uani 1.00 d . . .
C(19) C 0.4322(2) 0.6979(2) 1.0439(2) 0.0221(6) Uani 1.00 d . . .
C(20) C 0.5604(2) 0.6969(2) 1.0084(2) 0.0183(5) Uani 1.00 d . . .
C(21) C 0.7798(2) 0.7591(2) 0.9003(1) 0.0156(5) Uani 1.00 d . . .
C(22) C 0.6784(2) 0.8599(2) 0.8710(2) 0.0213(6) Uani 1.00 d . . .
C(23) C 0.7021(3) 0.9616(2) 0.8768(2) 0.0280(6) Uani 1.00 d . . .
C(24) C 0.8288(3) 0.9603(2) 0.9135(2) 0.0296(7) Uani 1.00 d . . .
C(25) C 0.9314(3) 0.8645(2) 0.9439(2) 0.0295(7) Uani 1.00 d . . .
C(26) C 0.9063(2) 0.7627(2) 0.9373(2) 0.0210(6) Uani 1.00 d . . .
C(27) C 0.7544(2) 0.6478(2) 0.8887(1) 0.0124(5) Uani 1.00 d . . .
C(28) C 0.7885(2) 0.6072(2) 0.7844(1) 0.0123(5) Uani 1.00 d . . .
C(29) C 0.7748(2) 0.7056(2) 0.6334(2) 0.0180(5) Uani 1.00 d . . .
C(30) C 0.7895(3) 0.8216(2) 0.6320(2) 0.0311(7) Uani 1.00 d . . .
C(31) C 0.7037(3) 0.6847(3) 0.5442(2) 0.0320(7) Uani 1.00 d . . .
C(32) C 1.2205(3) 1.0240(2) 0.7790(2) 0.0332(7) Uani 1.00 d . . .
C(33) C 1.2267(3) 1.0554(2) 0.6714(2) 0.0390(8) Uani 1.00 d . . .
C(34) C 1.1450(4) 0.9959(3) 0.6118(2) 0.0415(8) Uani 1.00 d . . .
C(35) C 1.1886(4) 0.8726(3) 0.6354(2) 0.0424(9) Uani 1.00 d . . .
C(36) C 1.1831(4) 0.8448(3) 0.7432(2) 0.0493(10) Uani 1.00 d . . .
C(37) C 1.2684(4) 0.8988(3) 0.8027(2) 0.0435(9) Uani 1.00 d . . .
H(1) H 1.0031 0.4812 0.8955 0.0510 Uiso 1.00 calc . . .
H(2) H 0.9496 0.3186 0.8465 0.0240 Uiso 1.00 calc . . .
H(3) H 0.8398 0.1991 0.7821 0.0306 Uiso 1.00 calc . . .
H(4) H 0.9058 0.3050 0.5091 0.0276 Uiso 1.00 calc . . .
H(5) H 1.0125 0.4271 0.5732 0.0207 Uiso 1.00 calc . . .
H(6) H 1.1444 0.6304 0.6614 0.0230 Uiso 1.00 calc . . .
H(7) H 1.3662 0.6124 0.6017 0.0287 Uiso 1.00 calc . . .
H(8) H 1.4973 0.2844 0.6938 0.0297 Uiso 1.00 calc . . .
H(9) H 1.2749 0.3020 0.7513 0.0246 Uiso 1.00 calc . . .
H(10) H 0.9722 0.6462 0.7738 0.0156 Uiso 1.00 calc . . .
H(11) H 0.8316 0.5678 1.0120 0.0510 Uiso 1.00 calc . . .
H(12) H 0.5506 0.5809 0.8037 0.0204 Uiso 1.00 calc . . .
H(13) H 0.3347 0.5787 0.8638 0.0255 Uiso 1.00 calc . . .
H(14) H 0.4012 0.7274 1.1051 0.0266 Uiso 1.00 calc . . .
H(15) H 0.6181 0.7263 1.0458 0.0219 Uiso 1.00 calc . . .
H(16) H 0.5912 0.8588 0.8464 0.0255 Uiso 1.00 calc . . .
H(17) H 0.6330 1.0300 0.8561 0.0336 Uiso 1.00 calc . . .
H(18) H 1.0177 0.8670 0.9689 0.0354 Uiso 1.00 calc . . .
H(19) H 0.9764 0.6950 0.9582 0.0252 Uiso 1.00 calc . . .
H(20) H 0.7698 0.5384 0.7796 0.0147 Uiso 1.00 calc . . .
H(21) H 0.6996 0.8764 0.6291 0.0374 Uiso 1.00 calc . . .
H(22) H 0.8373 0.8287 0.6894 0.0374 Uiso 1.00 calc . . .
H(23) H 0.8407 0.8324 0.5765 0.0374 Uiso 1.00 calc . . .
H(24) H 0.7550 0.6936 0.4882 0.0384 Uiso 1.00 calc . . .
H(25) H 0.6991 0.6105 0.5493 0.0384 Uiso 1.00 calc . . .
H(26) H 0.6120 0.7366 0.5388 0.0384 Uiso 1.00 calc . . .
H(27) H 1.1257 1.0525 0.7973 0.0399 Uiso 1.00 calc . . .
H(28) H 1.1825 1.1339 0.6615 0.0469 Uiso 1.00 calc . . .
H(29) H 1.0486 1.0272 0.6251 0.0498 Uiso 1.00 calc . . .
H(30) H 1.1599 1.0084 0.5445 0.0498 Uiso 1.00 calc . . .
H(31) H 1.2814 0.8397 0.6143 0.0509 Uiso 1.00 calc . . .
H(32) H 1.1281 0.8423 0.6019 0.0509 Uiso 1.00 calc . . .
H(33) H 1.0888 0.8710 0.7632 0.0593 Uiso 1.00 calc . . .
H(34) H 1.2189 0.7657 0.7549 0.0593 Uiso 1.00 calc . . .
H(35) H 1.3642 0.8679 0.7874 0.0522 Uiso 1.00 calc . . .
H(36) H 1.2562 0.8846 0.8701 0.0522 Uiso 1.00 calc . . .

loop_
_atom_site_aniso_label
_atom_site_aniso_U_11
_atom_site_aniso_U_22
_atom_site_aniso_U_33
_atom_site_aniso_U_12
_atom_site_aniso_U_13
_atom_site_aniso_U_23
Cl(1) 0.0617(5) 0.0374(4) 0.0365(4) -0.0279(4) -0.0094(3) -0.0028(3)
Cl(2) 0.0603(6) 0.0885(8) 0.0603(6) -0.0393(5) 0.0258(5) -0.0108(5)
F(1) 0.0405(9) 0.0356(9) 0.049(1) -0.0241(7) -0.0031(8) -0.0102(8)
F(2) 0.0135(7) 0.056(1) 0.0445(9) -0.0080(7) 0.0083(7) -0.0022(8)
F(3) 0.0170(7) 0.0488(10) 0.0350(8) -0.0156(6) 0.0089(6) -0.0046(7)
F(4) 0.075(1) 0.0346(9) 0.045(1) -0.0411(9) -0.0108(9) 0.0012(8)
O(1) 0.0169(8) 0.0256(8) 0.0070(7) 0.0014(6) -0.0028(6) -0.0004(6)
O(2) 0.0153(7) 0.0194(8) 0.0090(7) -0.0009(6) -0.0020(6) 0.0016(6)
O(3) 0.0148(7) 0.0196(8) 0.0080(7) -0.0001(6) -0.0020(6) 0.0031(6)
O(4) 0.0116(7) 0.0211(8) 0.0101(7) -0.0003(6) -0.0008(6) 0.0031(6)
C(1) 0.0130(10) 0.016(1) 0.0129(10) -0.0004(8) 0.0011(8) -0.0010(8)
C(2) 0.023(1) 0.019(1) 0.015(1) -0.0025(8) 0.0038(9) 0.0004(8)
C(3) 0.026(1) 0.020(1) 0.031(1) -0.0083(9) 0.007(1) 0.0007(10)
C(4) 0.021(1) 0.021(1) 0.033(1) -0.0088(9) -0.0006(10) -0.0065(10)
C(5) 0.026(1) 0.025(1) 0.018(1) -0.0084(9) -0.0036(9) -0.0036(9)
C(6) 0.019(1) 0.018(1) 0.0135(10) -0.0042(8) -0.0014(8) -0.0007(8)
C(7) 0.0130(10) 0.023(1) 0.0091(9) -0.0032(8) -0.0023(8) -0.0030(8)
C(8) 0.017(1) 0.023(1) 0.017(1) -0.0048(8) 0.0008(9) -0.0029(8)
C(9) 0.020(1) 0.031(1) 0.023(1) -0.0109(10) 0.0018(10) -0.0028(10)
C(10) 0.012(1) 0.044(2) 0.019(1) -0.0060(10) 0.0024(9) -0.007(1)
C(11) 0.013(1) 0.033(1) 0.023(1) 0.0010(9) -0.0008(9) -0.0041(10)
C(12) 0.017(1) 0.023(1) 0.017(1) -0.0019(8) -0.0027(9) -0.0015(9)
C(13) 0.016(1) 0.019(1) 0.0062(9) -0.0024(8) -0.0030(7) 0.0001(7)
C(14) 0.0132(10) 0.018(1) 0.0068(9) -0.0043(8) -0.0008(7) 0.0006(7)
C(15) 0.0130(10) 0.0125(9) 0.0130(9) -0.0036(7) -0.0016(8) 0.0006(7)
C(16) 0.016(1) 0.021(1) 0.0147(10) -0.0062(8) -0.0011(8) -0.0028(8)
C(17) 0.017(1) 0.025(1) 0.023(1) -0.0091(9) -0.0048(9) -0.0008(9)
C(18) 0.0089(10) 0.025(1) 0.027(1) -0.0046(8) 0.0020(9) 0.0015(9)
C(19) 0.022(1) 0.026(1) 0.019(1) -0.0079(9) 0.0056(9) -0.0046(9)
C(20) 0.016(1) 0.023(1) 0.017(1) -0.0080(8) 0.0014(9) -0.0052(9)
C(21) 0.018(1) 0.021(1) 0.0105(9) -0.0098(8) 0.0009(8) -0.0027(8)
C(22) 0.024(1) 0.018(1) 0.022(1) -0.0069(9) -0.0012(9) -0.0019(9)
C(23) 0.041(1) 0.019(1) 0.026(1) -0.011(1) -0.003(1) 0.0000(10)
C(24) 0.047(2) 0.026(1) 0.025(1) -0.026(1) 0.000(1) -0.003(1)
C(25) 0.035(1) 0.040(2) 0.024(1) -0.026(1) -0.003(1) -0.003(1)
C(26) 0.021(1) 0.029(1) 0.017(1) -0.0138(9) -0.0002(9) -0.0036(9)
C(27) 0.0113(10) 0.0153(10) 0.0094(9) -0.0028(7) -0.0018(7) 0.0001(7)
C(28) 0.0100(9) 0.0156(10) 0.0094(9) -0.0015(7) -0.0025(7) -0.0005(7)
C(29) 0.014(1) 0.024(1) 0.0119(10) -0.0008(8) -0.0007(8) 0.0036(8)
C(30) 0.028(1) 0.023(1) 0.038(1) -0.004(1) 0.007(1) 0.008(1)
C(31) 0.024(1) 0.052(2) 0.015(1) -0.005(1) -0.0028(10) -0.002(1)
C(32) 0.037(2) 0.031(1) 0.032(1) -0.011(1) 0.000(1) -0.004(1)
C(33) 0.050(2) 0.028(1) 0.038(2) -0.013(1) -0.007(1) 0.006(1)
C(34) 0.054(2) 0.037(2) 0.032(1) -0.013(1) -0.010(1) 0.004(1)
C(35) 0.062(2) 0.036(2) 0.033(2) -0.020(1) -0.002(1) -0.007(1)
C(36) 0.076(2) 0.040(2) 0.039(2) -0.030(2) -0.012(2) 0.008(1)
C(37) 0.058(2) 0.038(2) 0.035(2) -0.018(1) -0.011(1) 0.009(1)

loop_
_geom_bond_atom_site_label_1
_geom_bond_atom_site_label_2
_geom_bond_distance
_geom_bond_site_symmetry_1
_geom_bond_site_symmetry_2
_geom_bond_publ_flag
Cl(1) C(32) 1.804(3) . . yes
Cl(2) C(33) 1.757(3) . . yes
F(1) C(4) 1.362(3) . . yes
F(2) C(10) 1.360(3) . . yes
F(3) C(18) 1.359(3) . . yes
F(4) C(24) 1.371(3) . . yes
O(1) C(13) 1.435(2) . . yes
O(2) C(27) 1.437(2) . . yes
O(3) C(14) 1.427(2) . . yes
O(3) C(29) 1.430(3) . . yes
O(4) C(28) 1.423(2) . . yes
O(4) C(29) 1.432(3) . . yes
C(1) C(2) 1.393(3) . . yes
C(1) C(6) 1.397(3) . . yes
C(1) C(13) 1.533(3) . . yes
C(2) C(3) 1.393(3) . . yes
C(3) C(4) 1.365(4) . . yes
C(4) C(5) 1.379(4) . . yes
C(5) C(6) 1.394(3) . . yes
C(7) C(8) 1.390(3) . . yes
C(7) C(12) 1.407(3) . . yes
C(7) C(13) 1.520(3) . . yes
C(8) C(9) 1.385(3) . . yes
C(9) C(10) 1.369(4) . . yes
C(10) C(11) 1.385(4) . . yes
C(11) C(12) 1.379(3) . . yes
C(13) C(14) 1.553(3) . . yes
C(14) C(28) 1.551(3) . . yes
C(15) C(16) 1.389(3) . . yes
C(15) C(20) 1.400(3) . . yes
C(15) C(27) 1.533(3) . . yes
C(16) C(17) 1.388(3) . . yes
C(17) C(18) 1.377(3) . . yes
C(18) C(19) 1.379(3) . . yes
C(19) C(20) 1.382(3) . . yes
C(21) C(22) 1.394(3) . . yes
C(21) C(26) 1.394(3) . . yes
C(21) C(27) 1.522(3) . . yes
C(22) C(23) 1.383(3) . . yes
C(23) C(24) 1.374(4) . . yes
C(24) C(25) 1.363(4) . . yes
C(25) C(26) 1.392(3) . . yes
C(27) C(28) 1.549(3) . . yes
C(29) C(30) 1.517(4) . . yes
C(29) C(31) 1.499(3) . . yes
C(32) C(33) 1.517(4) . . yes
C(32) C(37) 1.514(4) . . yes
C(33) C(34) 1.543(4) . . yes
C(34) C(35) 1.492(4) . . yes
C(35) C(36) 1.509(4) . . yes
C(36) C(37) 1.522(5) . . yes
